data_2208110
loop_
_publ_author_name
'da Silva, Luiz Everson'
'Joussef, Antonio Carlos'
'Foro, Sabine'
'Schmidt, Boris'

_publ_section_title 2,4,6-Triisopropyl-<i>N</i>-(6-methoxy-2-methyl-8-quinolyl)benzenesulfonamide
_journal_coeditor_code KP6077
_journal_issue 2
_journal_name_full 'Acta Crystallographica Section E'
_journal_page_first o420
_journal_page_last o422
_journal_paper_doi 10.1107/S1600536805042261
_journal_volume 62
_journal_year 2006
_chemical_formula_iupac 'C26 H34 N2 O3 S'
_chemical_formula_moiety 'C26 H34 N2 O3 S'
_chemical_formula_sum 'C26 H34 N2 O3 S'
_chemical_formula_weight 454.61
_chemical_name_systematic
;
2,4,6-Triisopropyl-N-(6-methoxy-2-methyl-8-quinolyl)benzenesulfonamide
;
_space_group_IT_number 2
_symmetry_cell_setting triclinic
_symmetry_space_group_name_Hall '-P 1'
_symmetry_space_group_name_H-M 'P -1'
_atom_sites_solution_hydrogens geom
_atom_sites_solution_primary direct
_atom_sites_solution_secondary difmap
_audit_creation_method SHELXL97
_cell_angle_alpha 83.329(6)
_cell_angle_beta 89.061(7)
_cell_angle_gamma 78.543(7)
_cell_formula_units_Z 2
_cell_length_a 9.1402(8)
_cell_length_b 11.7266(9)
_cell_length_c 11.8755(9)
_cell_measurement_reflns_used 2832
_cell_measurement_temperature 299(2)
_cell_measurement_theta_max 23.36
_cell_measurement_theta_min 2.25
_cell_volume 1239.02(18)
_computing_cell_refinement 'CrysAlis RED (Oxford Diffraction, 2002)'
_computing_data_collection 'CrysAlis CCD (Oxford Diffraction, 2002)'
_computing_data_reduction 'CrysAlis RED'
_computing_molecular_graphics 'PLATON (Spek, 2003)'
_computing_publication_material SHELXL97
_computing_structure_refinement 'SHELXL97 (Sheldrick, 1997)'
_computing_structure_solution 'SHELXS97 (Sheldrick, 1997)'
_diffrn_ambient_temperature 299(2)
_diffrn_measured_fraction_theta_full 0.965
_diffrn_measured_fraction_theta_max 0.965
_diffrn_measurement_device_type
;
Oxford Diffraction Xcalibur diffractometer with Sapphire CCD area detector
;
_diffrn_measurement_method '\w and \f'
_diffrn_radiation_monochromator graphite
_diffrn_radiation_source 'fine-focus sealed tube'
_diffrn_radiation_type MoK\a
_diffrn_radiation_wavelength 0.71073
_diffrn_reflns_av_R_equivalents 0.0272
_diffrn_reflns_av_sigmaI/netI 0.0381
_diffrn_reflns_limit_h_max 7
_diffrn_reflns_limit_h_min -11
_diffrn_reflns_limit_k_max 14
_diffrn_reflns_limit_k_min -14
_diffrn_reflns_limit_l_max 14
_diffrn_reflns_limit_l_min -14
_diffrn_reflns_number 10522
_diffrn_reflns_theta_full 26.37
_diffrn_reflns_theta_max 26.37
_diffrn_reflns_theta_min 4.12
_diffrn_standards_decay_% 0
_exptl_absorpt_coefficient_mu 0.160
_exptl_absorpt_correction_T_max 0.9619
_exptl_absorpt_correction_T_min 0.9142
_exptl_absorpt_correction_type analytical
_exptl_absorpt_process_details 'CrysAlis RED (Oxford Diffraction, 2002)'
_exptl_crystal_colour colourless
_exptl_crystal_density_diffrn 1.219
_exptl_crystal_density_method 'not measured'
_exptl_crystal_description prism
_exptl_crystal_F_000 488
_exptl_crystal_size_max 0.45
_exptl_crystal_size_mid 0.44
_exptl_crystal_size_min 0.30
_refine_diff_density_max 0.245
_refine_diff_density_min -0.230
_refine_ls_extinction_method none
_refine_ls_goodness_of_fit_ref 0.982
_refine_ls_hydrogen_treatment mixed
_refine_ls_matrix_type full
_refine_ls_number_parameters 293
_refine_ls_number_reflns 4896
_refine_ls_number_restraints 0
_refine_ls_restrained_S_all 0.982
_refine_ls_R_factor_all 0.0748
_refine_ls_R_factor_gt 0.0510
_refine_ls_shift/su_max 0.013
_refine_ls_shift/su_mean 0.000
_refine_ls_structure_factor_coef Fsqd
_refine_ls_weighting_details 'calc w = 1/[\s^2^(Fo^2^)+(0.092P)^2^] where P=(Fo^2^+2Fc^2^)/3'
_refine_ls_weighting_scheme calc
_refine_ls_wR_factor_gt 0.1390
_refine_ls_wR_factor_ref 0.1515
_reflns_number_gt 3152
_reflns_number_total 4896
_reflns_threshold_expression I>2\s(I)
_cod_data_source_file kp6077.cif
_cod_data_source_block I
_cod_depositor_comments
;
The following automatic conversions were performed:
'_symmetry_cell_setting' value 'Triclinic' changed to 'triclinic'
according to '/home/saulius/struct/CIF-dictionaries/cif_core.dic'
dictionary named 'cif_core.dic' version 2.4.1 from 2010-06-29.

Automatic conversion script
Id: cif_fix_enum 1527 2010-12-29 10:47:43Z saulius 

The following automatic conversions were performed:

'_symmetry_cell_setting' value 'Triclinic' changed to 'triclinic'
according to /home/saulius/struct/CIF-dictionaries/cif_core.dic
dictionary named 'cif_core.dic' version 2.4.1 from 2010-06-29.

Automatic conversion script
Id: cif_fix_values 1715 2011-07-08 13:25:40Z adriana 
;
_cod_original_cell_volume 1239.02(17)
_cod_database_code 2208110
_cod_database_fobs_code 2208110

loop_
_symmetry_equiv_pos_as_xyz
'x, y, z'
'-x, -y, -z'

loop_
_atom_site_label
_atom_site_fract_x
_atom_site_fract_y
_atom_site_fract_z
_atom_site_U_iso_or_equiv
_atom_site_adp_type
_atom_site_calc_flag
_atom_site_refinement_flags
_atom_site_occupancy
_atom_site_type_symbol
C1 0.2132(2) 0.20625(16) 0.92308(16) 0.0515(5) Uani d . 1 C
C2 0.3210(2) 0.15880(19) 0.85108(18) 0.0639(6) Uani d . 1 C
H2 0.3583 0.2076 0.7952 0.077 Uiso calc R 1 H
C3 0.3754(2) 0.03833(19) 0.86055(17) 0.0622(6) Uani d . 1 C
C4 0.3284(3) -0.0357(2) 0.94493(19) 0.0684(6) Uani d . 1 C
H4 0.3665 -0.1159 0.9509 0.082 Uiso calc R 1 H
C5 0.2213(2) 0.01119(17) 1.02267(17) 0.0586(5) Uani d . 1 C
C6 0.1682(3) -0.0548(2) 1.1149(2) 0.0791(7) Uani d . 1 C
H6 0.2037 -0.1353 1.1271 0.095 Uiso calc R 1 H
C7 0.0666(3) -0.0030(2) 1.1858(2) 0.0832(7) Uani d . 1 C
H7 0.0326 -0.0478 1.2467 0.100 Uiso calc R 1 H
C8 0.0112(3) 0.1194(2) 1.16817(18) 0.0682(6) Uani d . 1 C
C9 0.1604(2) 0.13309(17) 1.01124(16) 0.0549(5) Uani d . 1 C
C10 -0.0258(2) 0.36976(14) 0.73254(14) 0.0432(4) Uani d . 1 C
C11 -0.1729(2) 0.39343(15) 0.77595(14) 0.0459(5) Uani d . 1 C
C12 -0.2858(2) 0.36416(17) 0.71553(15) 0.0512(5) Uani d . 1 C
H12 -0.3827 0.3804 0.7431 0.061 Uiso calc R 1 H
C13 -0.2620(2) 0.31199(17) 0.61613(15) 0.0506(5) Uani d . 1 C
C14 -0.1152(2) 0.28644(17) 0.57912(15) 0.0499(5) Uani d . 1 C
H14 -0.0966 0.2494 0.5137 0.060 Uiso calc R 1 H
C15 0.0048(2) 0.31246(16) 0.63324(14) 0.0446(4) Uani d . 1 C
C16 0.5433(3) -0.1167(2) 0.7833(2) 0.0906(8) Uani d . 1 C
H16A 0.6134 -0.1275 0.7226 0.109 Uiso calc R 1 H
H16B 0.4665 -0.1603 0.7747 0.109 Uiso calc R 1 H
H16C 0.5939 -0.1439 0.8545 0.109 Uiso calc R 1 H
C17 -0.1005(3) 0.1777(2) 1.2456(2) 0.0878(8) Uani d . 1 C
H17A -0.0800 0.1411 1.3218 0.105 Uiso calc R 1 H
H17B -0.1986 0.1707 1.2235 0.105 Uiso calc R 1 H
H17C -0.0953 0.2590 1.2417 0.105 Uiso calc R 1 H
C18 -0.2217(2) 0.45138(16) 0.88312(15) 0.0553(5) Uani d . 1 C
H18 -0.1314 0.4578 0.9232 0.066 Uiso calc R 1 H
C19 -0.3096(3) 0.3794(2) 0.96337(18) 0.0780(7) Uani d . 1 C
H19A -0.2495 0.3032 0.9848 0.094 Uiso calc R 1 H
H19B -0.3988 0.3716 0.9260 0.094 Uiso calc R 1 H
H19C -0.3358 0.4182 1.0299 0.094 Uiso calc R 1 H
C20 -0.3111(3) 0.57540(19) 0.85105(19) 0.0754(7) Uani d . 1 C
H20A -0.3982 0.5720 0.8084 0.090 Uiso calc R 1 H
H20B -0.2504 0.6209 0.8060 0.090 Uiso calc R 1 H
H20C -0.3411 0.6112 0.9187 0.090 Uiso calc R 1 H
C21 -0.3882(2) 0.2855(2) 0.54916(18) 0.0643(6) Uani d . 1 C
H21 -0.4816 0.3105 0.5893 0.077 Uiso calc R 1 H
C22 -0.3683(3) 0.1542(3) 0.5420(2) 0.0954(9) Uani d . 1 C
H22A -0.3635 0.1133 0.6171 0.114 Uiso calc R 1 H
H22B -0.2776 0.1277 0.5027 0.114 Uiso calc R 1 H
H22C -0.4514 0.1391 0.5017 0.114 Uiso calc R 1 H
C23 -0.4010(3) 0.3535(3) 0.4313(2) 0.0831(8) Uani d . 1 C
H23A -0.3093 0.3325 0.3913 0.100 Uiso calc R 1 H
H23B -0.4205 0.4360 0.4378 0.100 Uiso calc R 1 H
H23C -0.4814 0.3349 0.3905 0.100 Uiso calc R 1 H
C24 0.1557(2) 0.27786(19) 0.57622(16) 0.0557(5) Uani d . 1 C
H24 0.2337 0.2877 0.6279 0.067 Uiso calc R 1 H
C25 0.1858(3) 0.1497(2) 0.5530(2) 0.0849(8) Uani d . 1 C
H25A 0.1101 0.1379 0.5030 0.102 Uiso calc R 1 H
H25B 0.1845 0.1001 0.6231 0.102 Uiso calc R 1 H
H25C 0.2818 0.1308 0.5182 0.102 Uiso calc R 1 H
C26 0.1632(3) 0.3588(2) 0.4677(2) 0.0850(8) Uani d . 1 C
H26A 0.2588 0.3372 0.4330 0.102 Uiso calc R 1 H
H26B 0.1496 0.4382 0.4850 0.102 Uiso calc R 1 H
H26C 0.0860 0.3521 0.4165 0.102 Uiso calc R 1 H
N1 0.1558(2) 0.32747(14) 0.92096(14) 0.0587(5) Uani d . 1 N
H1N 0.089(2) 0.3410(19) 0.9784(18) 0.070 Uiso d . 1 H
N2 0.05729(19) 0.18444(15) 1.08277(14) 0.0584(5) Uani d . 1 N
O1 0.24953(16) 0.40986(13) 0.73876(12) 0.0687(4) Uani d . 1 O
O2 0.05727(18) 0.52861(12) 0.84298(13) 0.0711(4) Uani d . 1 O
O3 0.47887(19) 0.00295(15) 0.78068(14) 0.0898(6) Uani d . 1 O
S1 0.11765(6) 0.41817(4) 0.80453(4) 0.0532(2) Uani d . 1 S

loop_
_atom_site_aniso_label
_atom_site_aniso_U_11
_atom_site_aniso_U_22
_atom_site_aniso_U_33
_atom_site_aniso_U_12
_atom_site_aniso_U_13
_atom_site_aniso_U_23
C1 0.0641(12) 0.0481(11) 0.0400(10) -0.0066(9) -0.0158(9) -0.0004(8)
C2 0.0750(14) 0.0610(14) 0.0486(12) -0.0045(11) -0.0070(11) 0.0089(10)
C3 0.0676(13) 0.0658(14) 0.0467(12) 0.0007(11) -0.0080(10) -0.0029(10)
C4 0.0862(16) 0.0506(12) 0.0632(14) -0.0023(11) -0.0107(12) -0.0024(11)
C5 0.0744(14) 0.0503(12) 0.0501(12) -0.0119(10) -0.0120(11) -0.0010(9)
C6 0.1074(19) 0.0549(14) 0.0728(16) -0.0178(13) 0.0006(15) 0.0046(12)
C7 0.113(2) 0.0712(17) 0.0662(15) -0.0294(15) 0.0093(15) 0.0075(13)
C8 0.0867(16) 0.0738(16) 0.0478(12) -0.0265(13) -0.0028(11) -0.0033(11)
C9 0.0685(13) 0.0529(12) 0.0426(11) -0.0104(10) -0.0161(10) -0.0027(9)
C10 0.0538(11) 0.0371(9) 0.0359(9) -0.0070(8) -0.0028(8) 0.0045(7)
C11 0.0589(11) 0.0396(10) 0.0352(9) -0.0031(8) -0.0004(9) 0.0013(7)
C12 0.0509(11) 0.0573(12) 0.0427(10) -0.0049(9) 0.0085(9) -0.0063(9)
C13 0.0508(11) 0.0586(12) 0.0424(10) -0.0100(9) 0.0032(9) -0.0077(9)
C14 0.0507(11) 0.0603(12) 0.0384(10) -0.0074(9) 0.0044(8) -0.0104(9)
C15 0.0487(10) 0.0450(10) 0.0373(10) -0.0067(8) 0.0013(8) 0.0024(8)
C16 0.0814(17) 0.0868(19) 0.0960(19) 0.0135(15) -0.0080(15) -0.0299(16)
C17 0.1032(19) 0.0969(19) 0.0671(16) -0.0265(16) 0.0115(14) -0.0155(14)
C18 0.0716(13) 0.0493(11) 0.0408(10) 0.0001(10) -0.0008(9) -0.0082(9)
C19 0.0999(18) 0.0855(17) 0.0468(12) -0.0119(14) 0.0166(12) -0.0140(12)
C20 0.0985(17) 0.0595(14) 0.0588(13) 0.0120(12) -0.0051(12) -0.0149(11)
C21 0.0465(11) 0.0950(17) 0.0555(13) -0.0161(11) 0.0048(10) -0.0231(12)
C22 0.0925(18) 0.115(2) 0.096(2) -0.0528(17) 0.0018(16) -0.0249(18)
C23 0.0667(14) 0.114(2) 0.0668(15) -0.0097(14) -0.0145(12) -0.0161(14)
C24 0.0465(11) 0.0711(14) 0.0485(11) -0.0096(10) 0.0025(9) -0.0063(10)
C25 0.0635(14) 0.0832(17) 0.104(2) 0.0034(13) 0.0153(14) -0.0264(15)
C26 0.0675(14) 0.114(2) 0.0676(15) -0.0195(14) 0.0194(12) 0.0126(14)
N1 0.0781(12) 0.0508(10) 0.0438(9) -0.0074(9) -0.0118(8) 0.0021(8)
N2 0.0706(11) 0.0596(11) 0.0462(10) -0.0129(9) -0.0069(9) -0.0098(8)
O1 0.0736(10) 0.0730(10) 0.0649(9) -0.0330(8) -0.0015(8) 0.0018(8)
O2 0.0980(11) 0.0425(8) 0.0750(10) -0.0184(7) -0.0133(8) -0.0058(7)
O3 0.0929(12) 0.0848(12) 0.0744(11) 0.0183(10) 0.0075(9) -0.0010(9)
S1 0.0681(4) 0.0437(3) 0.0478(3) -0.0161(2) -0.0107(2) 0.0053(2)

loop_
_atom_type_symbol
_atom_type_description
_atom_type_scat_dispersion_real
_atom_type_scat_dispersion_imag
_atom_type_scat_source
C C 0.0033 0.0016 'International Tables Vol C Tables 4.2.6.8 and 6.1.1.4'
H H 0.0000 0.0000 'International Tables Vol C Tables 4.2.6.8 and 6.1.1.4'
N N 0.0061 0.0033 'International Tables Vol C Tables 4.2.6.8 and 6.1.1.4'
O O 0.0106 0.0060 'International Tables Vol C Tables 4.2.6.8 and 6.1.1.4'
S S 0.1246 0.1234 'International Tables Vol C Tables 4.2.6.8 and 6.1.1.4'

loop_
_geom_angle_atom_site_label_1
_geom_angle_atom_site_label_2
_geom_angle_atom_site_label_3
_geom_angle
C2 C1 N1 124.04(19)
C2 C1 C9 119.89(18)
N1 C1 C9 115.91(17)
C1 C2 C3 120.8(2)
C1 C2 H2 119.6
C3 C2 H2 119.6
O3 C3 C4 124.3(2)
O3 C3 C2 114.4(2)
C4 C3 C2 121.3(2)
C3 C4 C5 119.1(2)
C3 C4 H4 120.5
C5 C4 H4 120.5
C6 C5 C4 124.5(2)
C6 C5 C9 115.3(2)
C4 C5 C9 120.2(2)
C7 C6 C5 120.7(2)
C7 C6 H6 119.6
C5 C6 H6 119.6
C6 C7 C8 120.4(2)
C6 C7 H7 119.8
C8 C7 H7 119.8
N2 C8 C7 121.0(2)
N2 C8 C17 118.0(2)
C7 C8 C17 121.0(2)
N2 C9 C1 117.82(18)
N2 C9 C5 123.5(2)
C1 C9 C5 118.65(18)
C11 C10 C15 120.59(17)
C11 C10 S1 117.88(13)
C15 C10 S1 121.51(14)
C12 C11 C10 117.92(16)
C12 C11 C18 115.68(17)
C10 C11 C18 126.39(18)
C11 C12 C13 123.45(17)
C11 C12 H12 118.3
C13 C12 H12 118.3
C12 C13 C14 116.58(18)
C12 C13 C21 122.37(17)
C14 C13 C21 121.04(16)
C15 C14 C13 124.26(17)
C15 C14 H14 117.9
C13 C14 H14 117.9
C14 C15 C10 117.12(16)
C14 C15 C24 115.12(16)
C10 C15 C24 127.74(17)
O3 C16 H16A 109.5
O3 C16 H16B 109.5
H16A C16 H16B 109.5
O3 C16 H16C 109.5
H16A C16 H16C 109.5
H16B C16 H16C 109.5
C8 C17 H17A 109.5
C8 C17 H17B 109.5
H17A C17 H17B 109.5
C8 C17 H17C 109.5
H17A C17 H17C 109.5
H17B C17 H17C 109.5
C19 C18 C20 111.07(18)
C19 C18 C11 112.46(17)
C20 C18 C11 109.98(15)
C19 C18 H18 107.7
C20 C18 H18 107.7
C11 C18 H18 107.7
C18 C19 H19A 109.5
C18 C19 H19B 109.5
H19A C19 H19B 109.5
C18 C19 H19C 109.5
H19A C19 H19C 109.5
H19B C19 H19C 109.5
C18 C20 H20A 109.5
C18 C20 H20B 109.5
H20A C20 H20B 109.5
C18 C20 H20C 109.5
H20A C20 H20C 109.5
H20B C20 H20C 109.5
C13 C21 C23 111.12(19)
C13 C21 C22 110.83(18)
C23 C21 C22 110.8(2)
C13 C21 H21 108.0
C23 C21 H21 108.0
C22 C21 H21 108.0
C21 C22 H22A 109.5
C21 C22 H22B 109.5
H22A C22 H22B 109.5
C21 C22 H22C 109.5
H22A C22 H22C 109.5
H22B C22 H22C 109.5
C21 C23 H23A 109.5
C21 C23 H23B 109.5
H23A C23 H23B 109.5
C21 C23 H23C 109.5
H23A C23 H23C 109.5
H23B C23 H23C 109.5
C26 C24 C15 109.99(17)
C26 C24 C25 110.98(19)
C15 C24 C25 111.71(18)
C26 C24 H24 108.0
C15 C24 H24 108.0
C25 C24 H24 108.0
C24 C25 H25A 109.5
C24 C25 H25B 109.5
H25A C25 H25B 109.5
C24 C25 H25C 109.5
H25A C25 H25C 109.5
H25B C25 H25C 109.5
C24 C26 H26A 109.5
C24 C26 H26B 109.5
H26A C26 H26B 109.5
C24 C26 H26C 109.5
H26A C26 H26C 109.5
H26B C26 H26C 109.5
C1 N1 S1 124.18(13)
C1 N1 H1N 110.2(14)
S1 N1 H1N 115.0(14)
C8 N2 C9 119.10(19)
C3 O3 C16 119.3(2)
O1 S1 O2 117.48(9)
O1 S1 N1 107.85(9)
O2 S1 N1 104.62(9)
O1 S1 C10 110.88(9)
O2 S1 C10 109.11(9)
N1 S1 C10 106.14(9)

loop_
_geom_bond_atom_site_label_1
_geom_bond_atom_site_label_2
_geom_bond_distance
C1 C2 1.370(3)
C1 N1 1.412(2)
C1 C9 1.416(3)
C2 C3 1.393(3)
C2 H2 0.9300
C3 O3 1.368(2)
C3 C4 1.369(3)
C4 C5 1.409(3)
C4 H4 0.9300
C5 C6 1.403(3)
C5 C9 1.419(3)
C6 C7 1.346(3)
C6 H6 0.9300
C7 C8 1.415(3)
C7 H7 0.9300
C8 N2 1.312(3)
C8 C17 1.481(3)
C9 N2 1.356(2)
C10 C11 1.419(3)
C10 C15 1.421(2)
C10 S1 1.7938(19)
C11 C12 1.386(3)
C11 C18 1.530(2)
C12 C13 1.386(3)
C12 H12 0.9300
C13 C14 1.391(3)
C13 C21 1.513(3)
C14 C15 1.382(3)
C14 H14 0.9300
C15 C24 1.528(2)
C16 O3 1.406(3)
C16 H16A 0.9600
C16 H16B 0.9600
C16 H16C 0.9600
C17 H17A 0.9600
C17 H17B 0.9600
C17 H17C 0.9600
C18 C19 1.524(3)
C18 C20 1.529(3)
C18 H18 0.9800
C19 H19A 0.9600
C19 H19B 0.9600
C19 H19C 0.9600
C20 H20A 0.9600
C20 H20B 0.9600
C20 H20C 0.9600
C21 C23 1.522(3)
C21 C22 1.527(3)
C21 H21 0.9800
C22 H22A 0.9600
C22 H22B 0.9600
C22 H22C 0.9600
C23 H23A 0.9600
C23 H23B 0.9600
C23 H23C 0.9600
C24 C26 1.519(3)
C24 C25 1.529(3)
C24 H24 0.9800
C25 H25A 0.9600
C25 H25B 0.9600
C25 H25C 0.9600
C26 H26A 0.9600
C26 H26B 0.9600
C26 H26C 0.9600
N1 S1 1.6405(16)
N1 H1N 0.91(2)
O1 S1 1.4187(15)
O2 S1 1.4267(14)

loop_
_geom_hbond_atom_site_label_D
_geom_hbond_atom_site_label_H
_geom_hbond_atom_site_label_A
_geom_hbond_distance_DH
_geom_hbond_distance_HA
_geom_hbond_distance_DA
_geom_hbond_angle_DHA
N1 H1N N2 0.91(2) 2.16(2) 2.667(3) 114.1(17)

loop_
_geom_torsion_atom_site_label_1
_geom_torsion_atom_site_label_2
_geom_torsion_atom_site_label_3
_geom_torsion_atom_site_label_4
_geom_torsion
N1 C1 C2 C3 178.03(19)
C9 C1 C2 C3 2.6(3)
C1 C2 C3 O3 177.86(18)
C1 C2 C3 C4 -3.1(3)
O3 C3 C4 C5 179.79(19)
C2 C3 C4 C5 0.8(3)
C3 C4 C5 C6 -177.7(2)
C3 C4 C5 C9 1.8(3)
C4 C5 C6 C7 179.5(2)
C9 C5 C6 C7 0.0(4)
C5 C6 C7 C8 0.2(4)
C6 C7 C8 N2 0.1(4)
C6 C7 C8 C17 -179.9(2)
C2 C1 C9 N2 177.84(17)
N1 C1 C9 N2 2.1(3)
C2 C1 C9 C5 0.0(3)
N1 C1 C9 C5 -175.80(17)
C6 C5 C9 N2 -0.4(3)
C4 C5 C9 N2 -179.91(19)
C6 C5 C9 C1 177.35(19)
C4 C5 C9 C1 -2.2(3)
C15 C10 C11 C12 -3.1(3)
S1 C10 C11 C12 175.15(13)
C15 C10 C11 C18 178.36(16)
S1 C10 C11 C18 -3.4(2)
C10 C11 C12 C13 0.8(3)
C18 C11 C12 C13 179.49(17)
C11 C12 C13 C14 1.6(3)
C11 C12 C13 C21 -177.39(18)
C12 C13 C14 C15 -1.7(3)
C21 C13 C14 C15 177.23(18)
C13 C14 C15 C10 -0.5(3)
C13 C14 C15 C24 -179.11(18)
C11 C10 C15 C14 2.9(3)
S1 C10 C15 C14 -175.25(13)
C11 C10 C15 C24 -178.62(17)
S1 C10 C15 C24 3.2(3)
C12 C11 C18 C19 53.9(2)
C10 C11 C18 C19 -127.6(2)
C12 C11 C18 C20 -70.5(2)
C10 C11 C18 C20 108.1(2)
C12 C13 C21 C23 117.5(2)
C14 C13 C21 C23 -61.4(3)
C12 C13 C21 C22 -118.8(2)
C14 C13 C21 C22 62.3(3)
C14 C15 C24 C26 71.9(2)
C10 C15 C24 C26 -106.6(2)
C14 C15 C24 C25 -51.8(2)
C10 C15 C24 C25 129.7(2)
C2 C1 N1 S1 40.8(3)
C9 C1 N1 S1 -143.66(16)
C7 C8 N2 C9 -0.5(3)
C17 C8 N2 C9 179.50(19)
C1 C9 N2 C8 -177.10(18)
C5 C9 N2 C8 0.7(3)
C4 C3 O3 C16 -0.1(3)
C2 C3 O3 C16 178.9(2)
C1 N1 S1 O1 -56.61(19)
C1 N1 S1 O2 177.59(16)
C1 N1 S1 C10 62.27(18)
C11 C10 S1 O1 -168.02(13)
C15 C10 S1 O1 10.20(17)
C11 C10 S1 O2 -37.12(16)
C15 C10 S1 O2 141.10(15)
C11 C10 S1 N1 75.11(15)
C15 C10 S1 N1 -106.67(15)

loop_
_cod_related_entry_id
_cod_related_entry_database
_cod_related_entry_code
1 ChemSpider 21126523
